data_7020631
loop_
_publ_author_name
'Wang, Chao'
'Chen, Hsin-Yi Tiffany'
'Bacsa, John'
'Catlow, C Richard A'
'Xiao, Jianliang'

_publ_section_title
;
 Synthesis and X-ray structures of cyclometalated iridium complexes
 including the hydrides.
;
_journal_issue 4
_journal_name_full 'Dalton transactions (Cambridge, England : 2003)'
_journal_page_first 935
_journal_page_last 940
_journal_paper_doi 10.1039/c2dt31368e
_journal_volume 42
_journal_year 2013
_chemical_formula_moiety '(Ir 3+), (H 1-), (C16 H16 O2 N 1-), (C10 H15 1-)'
_chemical_formula_sum 'C26 H32 Ir N O2'
_chemical_formula_weight 582.73
_chemical_name_common CWG29B
_chemical_name_systematic
;
?
;
_space_group_IT_number 14
_symmetry_cell_setting monoclinic
_symmetry_space_group_name_Hall '-P 2yn'
_symmetry_space_group_name_H-M 'P 1 21/n 1'
_atom_sites_solution_hydrogens geom
_atom_sites_solution_primary direct
_atom_sites_solution_secondary difmap
_audit_creation_method SHELXL-97
_cell_angle_alpha 90.00
_cell_angle_beta 100.2420(10)
_cell_angle_gamma 90.00
_cell_formula_units_Z 4
_cell_length_a 7.1562(7)
_cell_length_b 31.863(3)
_cell_length_c 9.9929(10)
_cell_measurement_reflns_used 5280
_cell_measurement_temperature 100(2)
_cell_measurement_theta_max 27.49
_cell_measurement_theta_min 2.43
_cell_volume 2242.3(4)
_computing_cell_refinement 'SAINT v7.68A (Bruker, 2009)'
_computing_data_collection 'SMART v.5.632 (Bruker, 2005)'
_computing_data_reduction 'SAINT v7.68A (Bruker, 2009)'
_computing_structure_refinement 'SHELXL-97 (Sheldrick, 2008)'
_computing_structure_solution 'SHELXS-97 (Sheldrick, 2008)'
_diffrn_ambient_temperature 100(2)
_diffrn_measured_fraction_theta_full 0.979
_diffrn_measured_fraction_theta_max 0.979
_diffrn_measurement_device_type 'Bruker D8 diffractometer with APEX detector'
_diffrn_measurement_method '\w scans with a narrow frame width'
_diffrn_radiation_monochromator graphite
_diffrn_radiation_source 'fine-focus sealed tube'
_diffrn_radiation_type MoK\a
_diffrn_radiation_wavelength 0.71073
_diffrn_reflns_av_R_equivalents 0.0313
_diffrn_reflns_av_sigmaI/netI 0.0420
_diffrn_reflns_limit_h_max 8
_diffrn_reflns_limit_h_min -9
_diffrn_reflns_limit_k_max 33
_diffrn_reflns_limit_k_min -40
_diffrn_reflns_limit_l_max 11
_diffrn_reflns_limit_l_min -12
_diffrn_reflns_number 12832
_diffrn_reflns_theta_full 27.21
_diffrn_reflns_theta_max 27.21
_diffrn_reflns_theta_min 2.17
_exptl_absorpt_coefficient_mu 5.977
_exptl_absorpt_correction_T_max 0.7543
_exptl_absorpt_correction_T_min 0.2672
_exptl_absorpt_correction_type multi-scan
_exptl_absorpt_process_details 'SADABS V2008-1 (Sheldrick, 2008)'
_exptl_crystal_colour orange
_exptl_crystal_density_diffrn 1.726
_exptl_crystal_density_method 'not measured'
_exptl_crystal_description prism
_exptl_crystal_F_000 1152
_exptl_crystal_size_max 0.30
_exptl_crystal_size_mid 0.19
_exptl_crystal_size_min 0.05
_refine_diff_density_max 2.217
_refine_diff_density_min -4.010
_refine_diff_density_rms 0.175
_refine_ls_extinction_method none
_refine_ls_goodness_of_fit_ref 1.201
_refine_ls_hydrogen_treatment mixed
_refine_ls_matrix_type full
_refine_ls_number_parameters 281
_refine_ls_number_reflns 4905
_refine_ls_number_restraints 3
_refine_ls_restrained_S_all 1.212
_refine_ls_R_factor_all 0.0539
_refine_ls_R_factor_gt 0.0430
_refine_ls_shift/su_max 0.004
_refine_ls_shift/su_mean 0.000
_refine_ls_structure_factor_coef Fsqd
_refine_ls_weighting_details 'calc w=1/[\s^2^(Fo^2^)+(0.0107P)^2^+15.7378P] where P=(Fo^2^+2Fc^2^)/3'
_refine_ls_weighting_scheme calc
_refine_ls_wR_factor_gt 0.0749
_refine_ls_wR_factor_ref 0.0772
_reflns_number_gt 4237
_reflns_number_total 4905
_reflns_threshold_expression >2sigma(I)
_cod_data_source_file c2dt31368e.txt
_cod_data_source_block cwi29bm
_cod_original_sg_symbol_H-M P21/n
_cod_database_code 7020631

loop_
_symmetry_equiv_pos_as_xyz
'x, y, z'
'-x+1/2, y+1/2, -z+1/2'
'-x, -y, -z'
'x-1/2, -y-1/2, z-1/2'

loop_
_atom_site_label
_atom_site_type_symbol
_atom_site_fract_x
_atom_site_fract_y
_atom_site_fract_z
_atom_site_U_iso_or_equiv
_atom_site_adp_type
_atom_site_occupancy
_atom_site_symmetry_multiplicity
_atom_site_calc_flag
_atom_site_refinement_flags
Ir1 Ir 0.66991(3) 0.139500(7) -0.02174(2) 0.01182(7) Uani 1 1 d D
O1 O 0.7033(7) 0.30075(14) -0.2192(4) 0.0218(10) Uani 1 1 d .
O2 O 0.7592(6) 0.02043(14) 0.5556(5) 0.0228(10) Uani 1 1 d .
N1 N 0.6966(7) 0.15301(15) 0.1796(5) 0.0131(10) Uani 1 1 d D
C14 C 0.9161(10) 0.0184(2) 0.6666(7) 0.0234(15) Uani 1 1 d .
H14A H 1.0335 0.0135 0.6313 0.035 Uiso 1 1 calc R
H14B H 0.8959 -0.0045 0.7277 0.035 Uiso 1 1 calc R
H14C H 0.9261 0.0450 0.7166 0.035 Uiso 1 1 calc R
C3 C 0.6887(8) 0.20363(17) -0.0201(6) 0.0128(12) Uani 1 1 d D
C13 C 0.7567(9) 0.0538(2) 0.4662(6) 0.0182(13) Uani 1 1 d .
C25 C 1.0133(9) 0.1543(2) -0.2053(7) 0.0184(13) Uani 1 1 d .
H25A H 0.9576 0.1824 -0.2155 0.028 Uiso 1 1 calc R
H25B H 1.0406 0.1447 -0.2930 0.028 Uiso 1 1 calc R
H25C H 1.1314 0.1551 -0.1384 0.028 Uiso 1 1 calc R
C8 C 0.7182(8) 0.2654(2) 0.1255(6) 0.0160(13) Uani 1 1 d .
H8 H 0.7304 0.2775 0.2135 0.019 Uiso 1 1 calc R
C9 C 0.7083(9) 0.2068(2) 0.3631(6) 0.0197(14) Uani 1 1 d .
H9A H 0.6716 0.1834 0.4167 0.030 Uiso 1 1 calc R
H9B H 0.6182 0.2300 0.3629 0.030 Uiso 1 1 calc R
H9C H 0.8362 0.2163 0.4031 0.030 Uiso 1 1 calc R
C17 C 0.6826(9) 0.11768(19) -0.2254(6) 0.0152(13) Uani 1 1 d .
C2 C 0.7016(8) 0.22163(19) 0.1096(6) 0.0123(12) Uani 1 1 d .
C11 C 0.8909(9) 0.1125(2) 0.3681(6) 0.0168(13) Uani 1 1 d .
H11 H 0.9970 0.1300 0.3631 0.020 Uiso 1 1 calc R
C19 C 0.9155(8) 0.09711(19) -0.0444(6) 0.0143(12) Uani 1 1 d .
C26 C 0.5889(10) 0.1371(2) -0.3561(6) 0.0241(14) Uani 1 1 d .
H26A H 0.6294 0.1224 -0.4323 0.036 Uiso 1 1 calc R
H26B H 0.6250 0.1667 -0.3576 0.036 Uiso 1 1 calc R
H26C H 0.4507 0.1348 -0.3644 0.036 Uiso 1 1 calc R
C24 C 1.0982(9) 0.0918(2) 0.0543(7) 0.0196(14) Uani 1 1 d .
H24A H 1.1834 0.1152 0.0444 0.029 Uiso 1 1 calc R
H24B H 1.1584 0.0653 0.0358 0.029 Uiso 1 1 calc R
H24C H 1.0719 0.0914 0.1473 0.029 Uiso 1 1 calc R
C10 C 0.7200(8) 0.11988(19) 0.2817(6) 0.0142(12) Uani 1 1 d .
C1 C 0.7064(8) 0.1926(2) 0.2206(6) 0.0160(13) Uani 1 1 d .
C16 C 0.5670(9) 0.0930(2) 0.2860(6) 0.0167(13) Uani 1 1 d .
H16 H 0.4497 0.0973 0.2260 0.020 Uiso 1 1 calc R
C23 C 0.7363(9) 0.0352(2) 0.0513(6) 0.0195(14) Uani 1 1 d .
H23A H 0.6027 0.0285 0.0515 0.029 Uiso 1 1 calc R
H23B H 0.7984 0.0430 0.1434 0.029 Uiso 1 1 calc R
H23C H 0.8001 0.0107 0.0210 0.029 Uiso 1 1 calc R
C22 C 0.4201(9) 0.0631(2) -0.2029(7) 0.0214(14) Uani 1 1 d .
H22A H 0.4299 0.0419 -0.2725 0.032 Uiso 1 1 calc R
H22B H 0.3280 0.0846 -0.2409 0.032 Uiso 1 1 calc R
H22C H 0.3781 0.0497 -0.1251 0.032 Uiso 1 1 calc R
C7 C 0.7168(8) 0.2906(2) 0.0134(7) 0.0186(14) Uani 1 1 d .
H7 H 0.7266 0.3202 0.0237 0.022 Uiso 1 1 calc R
C4 C 0.6807(8) 0.22940(19) -0.1318(6) 0.0154(13) Uani 1 1 d .
H4 H 0.6614 0.2175 -0.2204 0.018 Uiso 1 1 calc R
C18 C 0.8765(9) 0.12463(19) -0.1579(6) 0.0143(12) Uani 1 1 d .
C15 C 0.5868(9) 0.0600(2) 0.3783(6) 0.0191(14) Uani 1 1 d .
H15 H 0.4830 0.0417 0.3810 0.023 Uiso 1 1 calc R
C21 C 0.6092(8) 0.08293(18) -0.1574(6) 0.0156(12) Uani 1 1 d D
C12 C 0.9095(9) 0.0796(2) 0.4629(6) 0.0179(13) Uani 1 1 d .
H12 H 1.0258 0.0753 0.5239 0.021 Uiso 1 1 calc R
C5 C 0.7007(8) 0.27238(19) -0.1162(6) 0.0160(13) Uani 1 1 d .
C20 C 0.7480(8) 0.07123(19) -0.0435(6) 0.0135(12) Uani 1 1 d .
C6 C 0.7036(9) 0.28333(18) -0.3457(6) 0.0225(14) Uani 1 1 d .
H6A H 0.8347 0.2775 -0.3564 0.034 Uiso 1 1 calc R
H6B H 0.6456 0.3030 -0.4164 0.034 Uiso 1 1 calc R
H6C H 0.6310 0.2571 -0.3540 0.034 Uiso 1 1 calc R
H1 H 0.4294 0.1463 -0.0372 0.027(19) Uiso 1 1 d RD

loop_
_atom_site_aniso_label
_atom_site_aniso_U_11
_atom_site_aniso_U_22
_atom_site_aniso_U_33
_atom_site_aniso_U_23
_atom_site_aniso_U_13
_atom_site_aniso_U_12
Ir1 0.01270(11) 0.01209(11) 0.01089(11) 0.00003(11) 0.00273(7) -0.00014(11)
O1 0.030(3) 0.014(2) 0.021(2) 0.0063(19) 0.003(2) 0.0003(19)
O2 0.025(3) 0.023(3) 0.020(2) 0.006(2) 0.001(2) -0.001(2)
N1 0.013(2) 0.014(3) 0.014(3) 0.002(2) 0.006(2) -0.0015(19)
C14 0.028(4) 0.024(4) 0.017(3) 0.007(3) 0.001(3) 0.005(3)
C3 0.009(3) 0.019(3) 0.012(3) -0.001(3) 0.008(2) 0.005(2)
C13 0.022(3) 0.018(3) 0.013(3) 0.003(3) 0.000(3) 0.002(3)
C25 0.017(3) 0.016(3) 0.024(3) 0.001(3) 0.009(3) 0.001(2)
C8 0.010(3) 0.022(3) 0.015(3) -0.004(3) 0.001(2) -0.002(2)
C9 0.024(3) 0.021(3) 0.013(3) -0.004(3) 0.002(3) -0.001(3)
C17 0.020(3) 0.013(3) 0.013(3) -0.002(2) 0.004(2) 0.006(2)
C2 0.007(3) 0.018(3) 0.012(3) 0.002(2) 0.003(2) 0.004(2)
C11 0.013(3) 0.023(3) 0.014(3) -0.004(3) 0.002(2) -0.001(2)
C19 0.015(3) 0.015(3) 0.013(3) -0.002(2) 0.004(2) 0.004(2)
C26 0.032(4) 0.022(4) 0.018(3) 0.009(3) 0.003(3) 0.008(3)
C24 0.014(3) 0.022(4) 0.023(3) 0.001(3) 0.002(3) 0.005(3)
C10 0.016(3) 0.016(3) 0.011(3) -0.001(2) 0.003(2) 0.001(2)
C1 0.012(3) 0.018(3) 0.019(3) 0.001(3) 0.005(2) -0.001(2)
C16 0.015(3) 0.021(3) 0.013(3) 0.000(3) 0.001(2) -0.001(2)
C23 0.023(3) 0.018(3) 0.017(3) -0.001(3) 0.004(3) -0.001(3)
C22 0.018(3) 0.021(3) 0.025(4) -0.006(3) 0.001(3) -0.001(3)
C7 0.011(3) 0.015(3) 0.028(4) 0.000(3) 0.000(3) 0.002(2)
C4 0.012(3) 0.019(3) 0.015(3) -0.001(3) 0.001(2) 0.001(2)
C18 0.017(3) 0.015(3) 0.013(3) -0.004(2) 0.007(2) 0.001(2)
C15 0.017(3) 0.021(3) 0.018(3) 0.001(3) 0.000(3) -0.006(3)
C21 0.018(3) 0.013(3) 0.015(3) -0.003(3) 0.003(2) 0.005(2)
C12 0.015(3) 0.022(3) 0.015(3) -0.001(3) -0.001(2) 0.002(3)
C5 0.010(3) 0.015(3) 0.021(3) 0.005(3) -0.002(2) 0.004(2)
C20 0.014(3) 0.016(3) 0.010(3) 0.001(2) 0.004(2) 0.000(2)
C6 0.021(3) 0.021(4) 0.026(4) 0.008(3) 0.005(3) -0.002(3)

loop_
_atom_type_symbol
_atom_type_description
_atom_type_scat_dispersion_real
_atom_type_scat_dispersion_imag
_atom_type_scat_source
C C 0.0033 0.0016 'International Tables Vol C Tables 4.2.6.8 and 6.1.1.4'
H H 0.0000 0.0000 'International Tables Vol C Tables 4.2.6.8 and 6.1.1.4'
Ir Ir -1.4442 7.9887 'International Tables Vol C Tables 4.2.6.8 and 6.1.1.4'
N N 0.0061 0.0033 'International Tables Vol C Tables 4.2.6.8 and 6.1.1.4'
O O 0.0106 0.0060 'International Tables Vol C Tables 4.2.6.8 and 6.1.1.4'

loop_
_geom_angle_atom_site_label_1
_geom_angle_atom_site_label_2
_geom_angle_atom_site_label_3
_geom_angle
N1 Ir1 C3 77.7(2)
N1 Ir1 C17 170.0(2)
C3 Ir1 C17 108.3(2)
N1 Ir1 C18 133.8(2)
C3 Ir1 C18 99.6(2)
C17 Ir1 C18 38.4(2)
N1 Ir1 C21 137.7(2)
C3 Ir1 C21 144.0(2)
C17 Ir1 C21 38.2(2)
C18 Ir1 C21 62.7(2)
N1 Ir1 C19 106.7(2)
C3 Ir1 C19 123.1(2)
C17 Ir1 C19 63.3(2)
C18 Ir1 C19 36.9(2)
C21 Ir1 C19 62.0(2)
N1 Ir1 C20 108.5(2)
C3 Ir1 C20 160.3(2)
C17 Ir1 C20 63.2(2)
C18 Ir1 C20 62.3(2)
C21 Ir1 C20 36.7(2)
C19 Ir1 C20 37.5(2)
N1 Ir1 H1 88.8
C3 Ir1 H1 86.4
C17 Ir1 H1 99.5
C18 Ir1 H1 137.4
C21 Ir1 H1 88.0
C19 Ir1 H1 148.6
C20 Ir1 H1 112.0
C5 O1 C6 115.1(5)
C13 O2 C14 116.8(5)
C1 N1 C10 118.7(5)
C1 N1 Ir1 119.9(4)
C10 N1 Ir1 121.2(4)
O2 C14 H14A 109.5
O2 C14 H14B 109.5
H14A C14 H14B 109.5
O2 C14 H14C 109.5
H14A C14 H14C 109.5
H14B C14 H14C 109.5
C4 C3 C2 119.4(5)
C4 C3 Ir1 126.5(4)
C2 C3 Ir1 114.1(4)
C12 C13 C15 120.8(6)
C12 C13 O2 123.8(6)
C15 C13 O2 115.4(6)
C18 C25 H25A 109.5
C18 C25 H25B 109.5
H25A C25 H25B 109.5
C18 C25 H25C 109.5
H25A C25 H25C 109.5
H25B C25 H25C 109.5
C7 C8 C2 119.9(6)
C7 C8 H8 120.1
C2 C8 H8 120.1
C1 C9 H9A 109.5
C1 C9 H9B 109.5
H9A C9 H9B 109.5
C1 C9 H9C 109.5
H9A C9 H9C 109.5
H9B C9 H9C 109.5
C21 C17 C18 107.2(5)
C21 C17 C26 125.7(6)
C18 C17 C26 126.1(6)
C21 C17 Ir1 74.0(3)
C18 C17 Ir1 73.2(3)
C26 C17 Ir1 127.0(4)
C3 C2 C8 120.0(5)
C3 C2 C1 115.9(5)
C8 C2 C1 124.1(6)
C10 C11 C12 121.0(6)
C10 C11 H11 119.5
C12 C11 H11 119.5
C18 C19 C20 108.0(5)
C18 C19 C24 128.2(6)
C20 C19 C24 123.7(5)
C18 C19 Ir1 70.4(3)
C20 C19 Ir1 71.5(3)
C24 C19 Ir1 127.1(4)
C17 C26 H26A 109.5
C17 C26 H26B 109.5
H26A C26 H26B 109.5
C17 C26 H26C 109.5
H26A C26 H26C 109.5
H26B C26 H26C 109.5
C19 C24 H24A 109.5
C19 C24 H24B 109.5
H24A C24 H24B 109.5
C19 C24 H24C 109.5
H24A C24 H24C 109.5
H24B C24 H24C 109.5
C11 C10 C16 119.2(6)
C11 C10 N1 122.5(5)
C16 C10 N1 118.2(5)
N1 C1 C2 112.4(5)
N1 C1 C9 125.2(6)
C2 C1 C9 122.3(6)
C15 C16 C10 119.7(6)
C15 C16 H16 120.1
C10 C16 H16 120.1
C20 C23 H23A 109.5
C20 C23 H23B 109.5
H23A C23 H23B 109.5
C20 C23 H23C 109.5
H23A C23 H23C 109.5
H23B C23 H23C 109.5
C21 C22 H22A 109.5
C21 C22 H22B 109.5
H22A C22 H22B 109.5
C21 C22 H22C 109.5
H22A C22 H22C 109.5
H22B C22 H22C 109.5
C8 C7 C5 119.8(6)
C8 C7 H7 120.1
C5 C7 H7 120.1
C3 C4 C5 120.6(6)
C3 C4 H4 119.7
C5 C4 H4 119.7
C19 C18 C17 108.3(5)
C19 C18 C25 126.5(6)
C17 C18 C25 125.1(6)
C19 C18 Ir1 72.7(3)
C17 C18 Ir1 68.4(3)
C25 C18 Ir1 126.9(4)
C13 C15 C16 120.4(6)
C13 C15 H15 119.8
C16 C15 H15 119.8
C20 C21 C17 108.4(5)
C20 C21 C22 127.0(6)
C17 C21 C22 124.6(6)
C20 C21 Ir1 72.3(3)
C17 C21 Ir1 67.8(3)
C22 C21 Ir1 126.3(4)
C13 C12 C11 118.9(6)
C13 C12 H12 120.5
C11 C12 H12 120.5
O1 C5 C4 125.6(6)
O1 C5 C7 114.2(5)
C4 C5 C7 120.2(6)
C21 C20 C19 107.8(5)
C21 C20 C23 126.7(6)
C19 C20 C23 125.1(5)
C21 C20 Ir1 71.1(3)
C19 C20 Ir1 71.0(3)
C23 C20 Ir1 129.1(4)
O1 C6 H6A 109.5
O1 C6 H6B 109.5
H6A C6 H6B 109.5
O1 C6 H6C 109.5
H6A C6 H6C 109.5
H6B C6 H6C 109.5

loop_
_geom_bond_atom_site_label_1
_geom_bond_atom_site_label_2
_geom_bond_distance
Ir1 N1 2.033(5)
Ir1 C3 2.048(5)
Ir1 C17 2.167(6)
Ir1 C18 2.231(6)
Ir1 C21 2.251(5)
Ir1 C19 2.259(6)
Ir1 C20 2.266(6)
Ir1 H1 1.7141
O1 C5 1.372(7)
O1 C6 1.381(7)
O2 C13 1.386(7)
O2 C14 1.432(8)
N1 C1 1.324(8)
N1 C10 1.457(7)
C14 H14A 0.9800
C14 H14B 0.9800
C14 H14C 0.9800
C3 C4 1.379(8)
C3 C2 1.406(8)
C13 C12 1.374(9)
C13 C15 1.382(9)
C25 C18 1.497(8)
C25 H25A 0.9800
C25 H25B 0.9800
C25 H25C 0.9800
C8 C7 1.377(9)
C8 C2 1.405(8)
C8 H8 0.9500
C9 C1 1.491(8)
C9 H9A 0.9800
C9 H9B 0.9800
C9 H9C 0.9800
C17 C21 1.446(9)
C17 C18 1.448(9)
C17 C26 1.493(8)
C2 C1 1.441(8)
C11 C10 1.386(8)
C11 C12 1.403(9)
C11 H11 0.9500
C19 C18 1.421(8)
C19 C20 1.456(8)
C19 C24 1.501(8)
C26 H26A 0.9800
C26 H26B 0.9800
C26 H26C 0.9800
C24 H24A 0.9800
C24 H24B 0.9800
C24 H24C 0.9800
C10 C16 1.396(8)
C16 C15 1.390(9)
C16 H16 0.9500
C23 C20 1.499(8)
C23 H23A 0.9800
C23 H23B 0.9800
C23 H23C 0.9800
C22 C21 1.489(8)
C22 H22A 0.9800
C22 H22B 0.9800
C22 H22C 0.9800
C7 C5 1.405(9)
C7 H7 0.9500
C4 C5 1.383(8)
C4 H4 0.9500
C15 H15 0.9500
C21 C20 1.421(8)
C12 H12 0.9500
C6 H6A 0.9800
C6 H6B 0.9800
C6 H6C 0.9800

loop_
_geom_torsion_atom_site_label_1
_geom_torsion_atom_site_label_2
_geom_torsion_atom_site_label_3
_geom_torsion_atom_site_label_4
_geom_torsion
C3 Ir1 N1 C1 2.3(4)
C17 Ir1 N1 C1 129.8(12)
C18 Ir1 N1 C1 93.8(5)
C21 Ir1 N1 C1 -169.9(4)
C19 Ir1 N1 C1 123.5(4)
C20 Ir1 N1 C1 162.9(4)
C3 Ir1 N1 C10 -173.0(4)
C17 Ir1 N1 C10 -45.5(14)
C18 Ir1 N1 C10 -81.4(5)
C21 Ir1 N1 C10 14.8(6)
C19 Ir1 N1 C10 -51.8(4)
C20 Ir1 N1 C10 -12.4(5)
N1 Ir1 C3 C4 -179.0(5)
C17 Ir1 C3 C4 9.4(6)
C18 Ir1 C3 C4 48.0(5)
C21 Ir1 C3 C4 -7.9(7)
C19 Ir1 C3 C4 79.0(6)
C20 Ir1 C3 C4 70.4(9)
N1 Ir1 C3 C2 -2.2(4)
C17 Ir1 C3 C2 -173.9(4)
C18 Ir1 C3 C2 -135.2(4)
C21 Ir1 C3 C2 168.8(4)
C19 Ir1 C3 C2 -104.3(4)
C20 Ir1 C3 C2 -112.8(7)
C14 O2 C13 C12 12.8(9)
C14 O2 C13 C15 -166.8(6)
N1 Ir1 C17 C21 71.2(13)
C3 Ir1 C17 C21 -163.6(3)
C18 Ir1 C17 C21 114.1(5)
C19 Ir1 C17 C21 77.9(4)
C20 Ir1 C17 C21 35.7(3)
N1 Ir1 C17 C18 -43.0(14)
C3 Ir1 C17 C18 82.3(4)
C21 Ir1 C17 C18 -114.1(5)
C19 Ir1 C17 C18 -36.2(3)
C20 Ir1 C17 C18 -78.4(4)
N1 Ir1 C17 C26 -165.8(10)
C3 Ir1 C17 C26 -40.5(6)
C18 Ir1 C17 C26 -122.8(7)
C21 Ir1 C17 C26 123.0(7)
C19 Ir1 C17 C26 -159.1(6)
C20 Ir1 C17 C26 158.7(6)
C4 C3 C2 C8 -4.0(8)
Ir1 C3 C2 C8 179.0(4)
C4 C3 C2 C1 179.1(5)
Ir1 C3 C2 C1 2.1(6)
C7 C8 C2 C3 1.7(8)
C7 C8 C2 C1 178.4(6)
N1 Ir1 C19 C18 -143.5(3)
C3 Ir1 C19 C18 -57.6(4)
C17 Ir1 C19 C18 37.7(3)
C21 Ir1 C19 C18 80.8(4)
C20 Ir1 C19 C18 117.7(5)
N1 Ir1 C19 C20 98.8(3)
C3 Ir1 C19 C20 -175.3(3)
C17 Ir1 C19 C20 -80.0(4)
C18 Ir1 C19 C20 -117.7(5)
C21 Ir1 C19 C20 -36.9(3)
N1 Ir1 C19 C24 -19.9(6)
C3 Ir1 C19 C24 66.0(6)
C17 Ir1 C19 C24 161.3(6)
C18 Ir1 C19 C24 123.6(7)
C21 Ir1 C19 C24 -155.5(6)
C20 Ir1 C19 C24 -118.7(7)
C12 C11 C10 C16 -2.6(9)
C12 C11 C10 N1 -178.4(5)
C1 N1 C10 C11 -67.6(8)
Ir1 N1 C10 C11 107.7(6)
C1 N1 C10 C16 116.5(6)
Ir1 N1 C10 C16 -68.1(6)
C10 N1 C1 C2 173.6(5)
Ir1 N1 C1 C2 -1.8(7)
C10 N1 C1 C9 -10.5(9)
Ir1 N1 C1 C9 174.1(5)
C3 C2 C1 N1 -0.3(7)
C8 C2 C1 N1 -177.1(5)
C3 C2 C1 C9 -176.3(5)
C8 C2 C1 C9 6.9(9)
C11 C10 C16 C15 1.4(9)
N1 C10 C16 C15 177.3(5)
C2 C8 C7 C5 -0.6(9)
C2 C3 C4 C5 5.2(8)
Ir1 C3 C4 C5 -178.2(4)
C20 C19 C18 C17 2.5(7)
C24 C19 C18 C17 178.2(6)
Ir1 C19 C18 C17 -59.4(4)
C20 C19 C18 C25 -174.5(6)
C24 C19 C18 C25 1.1(10)
Ir1 C19 C18 C25 123.5(6)
C20 C19 C18 Ir1 62.0(4)
C24 C19 C18 Ir1 -122.4(6)
C21 C17 C18 C19 -4.7(6)
C26 C17 C18 C19 -174.0(6)
Ir1 C17 C18 C19 62.1(4)
C21 C17 C18 C25 172.5(5)
C26 C17 C18 C25 3.1(10)
Ir1 C17 C18 C25 -120.8(6)
C21 C17 C18 Ir1 -66.8(4)
C26 C17 C18 Ir1 123.9(6)
N1 Ir1 C18 C19 52.1(4)
C3 Ir1 C18 C19 134.2(4)
C17 Ir1 C18 C19 -118.4(5)
C21 Ir1 C18 C19 -79.0(4)
C20 Ir1 C18 C19 -37.5(3)
N1 Ir1 C18 C17 170.5(3)
C3 Ir1 C18 C17 -107.4(4)
C21 Ir1 C18 C17 39.4(3)
C19 Ir1 C18 C17 118.4(5)
C20 Ir1 C18 C17 80.9(4)
N1 Ir1 C18 C25 -71.0(6)
C3 Ir1 C18 C25 11.1(6)
C17 Ir1 C18 C25 118.5(7)
C21 Ir1 C18 C25 157.9(6)
C19 Ir1 C18 C25 -123.1(7)
C20 Ir1 C18 C25 -160.6(6)
C12 C13 C15 C16 -0.8(10)
O2 C13 C15 C16 178.8(6)
C10 C16 C15 C13 0.3(9)
C18 C17 C21 C20 5.0(6)
C26 C17 C21 C20 174.5(6)
Ir1 C17 C21 C20 -61.1(4)
C18 C17 C21 C22 -174.2(5)
C26 C17 C21 C22 -4.8(9)
Ir1 C17 C21 C22 119.6(5)
C18 C17 C21 Ir1 66.2(4)
C26 C17 C21 Ir1 -124.4(6)
N1 Ir1 C21 C20 -46.5(5)
C3 Ir1 C21 C20 146.5(4)
C17 Ir1 C21 C20 119.3(5)
C18 Ir1 C21 C20 79.6(4)
C19 Ir1 C21 C20 37.8(3)
N1 Ir1 C21 C17 -165.8(3)
C3 Ir1 C21 C17 27.2(5)
C18 Ir1 C21 C17 -39.7(3)
C19 Ir1 C21 C17 -81.5(4)
C20 Ir1 C21 C17 -119.3(5)
N1 Ir1 C21 C22 76.7(6)
C3 Ir1 C21 C22 -90.3(6)
C17 Ir1 C21 C22 -117.5(7)
C18 Ir1 C21 C22 -157.1(6)
C19 Ir1 C21 C22 161.0(6)
C20 Ir1 C21 C22 123.2(7)
C15 C13 C12 C11 -0.4(10)
O2 C13 C12 C11 -179.9(6)
C10 C11 C12 C13 2.1(9)
C6 O1 C5 C4 -6.3(8)
C6 O1 C5 C7 174.8(5)
C3 C4 C5 O1 177.0(5)
C3 C4 C5 C7 -4.2(9)
C8 C7 C5 O1 -179.2(5)
C8 C7 C5 C4 1.9(9)
C17 C21 C20 C19 -3.5(6)
C22 C21 C20 C19 175.7(5)
Ir1 C21 C20 C19 -61.8(4)
C17 C21 C20 C23 -176.5(6)
C22 C21 C20 C23 2.7(9)
Ir1 C21 C20 C23 125.2(6)
C17 C21 C20 Ir1 58.4(4)
C22 C21 C20 Ir1 -122.4(5)
C18 C19 C20 C21 0.6(6)
C24 C19 C20 C21 -175.3(5)
Ir1 C19 C20 C21 61.9(4)
C18 C19 C20 C23 173.7(6)
C24 C19 C20 C23 -2.2(9)
Ir1 C19 C20 C23 -125.0(6)
C18 C19 C20 Ir1 -61.3(4)
C24 C19 C20 Ir1 122.8(6)
N1 Ir1 C20 C21 149.0(3)
C3 Ir1 C20 C21 -105.6(7)
C17 Ir1 C20 C21 -37.1(3)
C18 Ir1 C20 C21 -80.5(4)
C19 Ir1 C20 C21 -117.4(5)
N1 Ir1 C20 C19 -93.6(3)
C3 Ir1 C20 C19 11.8(8)
C17 Ir1 C20 C19 80.3(4)
C18 Ir1 C20 C19 36.9(3)
C21 Ir1 C20 C19 117.4(5)
N1 Ir1 C20 C23 26.7(6)
C3 Ir1 C20 C23 132.1(7)
C17 Ir1 C20 C23 -159.4(6)
C18 Ir1 C20 C23 157.2(6)
C21 Ir1 C20 C23 -122.3(7)
C19 Ir1 C20 C23 120.3(7)
